data_9015890
loop_
_publ_author_name
'Lussier, A. J.'
'Abdu, Y.'
'Hawthorne, F. C.'
'Michaelis, V. K.'
'Aguiar, P. M.'
'Kroeker, S.'

_publ_section_title
;
 Oscillatory zoned liddicoatite from Anjanabonoina, central Madigascar.
 I. Crystal chemistry and structure by SREF and 11B and 27Al MAS NMR spectroscopy
 Sample: L5, disordered model
;
_journal_name_full 'The Canadian Mineralogist'
_journal_page_first 63
_journal_page_last 88
_journal_paper_doi 10.3749/canmin.49.1.63
_journal_volume 49
_journal_year 2011
_chemical_compound_source 'Anjanabonoina, central Madagascar'
_chemical_formula_sum 'Al7.188 B3 Ca0.628 F0.702 Fe0.021 H5.97 Li1.584 Mn0.207 Na0.297 O32.97 Pb0.023 Si6'
_chemical_name_mineral Fluor-liddicoatite
_space_group_IT_number 160
_symmetry_space_group_name_Hall 'R 3 -2"'
_symmetry_space_group_name_H-M 'R 3 m :H'
_cell_angle_alpha 90
_cell_angle_beta 90
_cell_angle_gamma 120
_cell_length_a 15.8456
_cell_length_b 15.8456
_cell_length_c 7.1066
_cell_formula_units_Z 3
_cell_volume 1545.290
_database_code_amcsd 0018413
_exptl_crystal_density_diffrn 3.230
_cod_original_cell_volume 1545.289
_cod_original_sg_symbol_H-M 'R 3 m'
_cod_original_formula_sum 'Ca.628 Na.297 Pb.023 Al7.188 Fe.021 Mn.207 Li1.584 Si6 B3 F.702 O32.97 H5.97'
_cod_database_code 9015890

loop_
_space_group_symop_operation_xyz
x,y,z
2/3+x,1/3+y,1/3+z
1/3+x,2/3+y,2/3+z
x,x-y,z
2/3+x,1/3+x-y,1/3+z
1/3+x,2/3+x-y,2/3+z
-y,-x,z
2/3-y,1/3-x,1/3+z
1/3-y,2/3-x,2/3+z
-x+y,y,z
2/3-x+y,1/3+y,1/3+z
1/3-x+y,2/3+y,2/3+z
-y,x-y,z
2/3-y,1/3+x-y,1/3+z
1/3-y,2/3+x-y,2/3+z
-x+y,-x,z
2/3-x+y,1/3-x,1/3+z
1/3-x+y,2/3-x,2/3+z

loop_
_atom_site_label
_atom_site_fract_x
_atom_site_fract_y
_atom_site_fract_z
_atom_site_occupancy
_atom_site_U_iso_or_equiv
CaX 0.00000 0.00000 0.76011 0.62800 0.01430
NaX 0.00000 0.00000 0.76011 0.29700 0.01430
PbX 0.00000 0.00000 0.76011 0.02300 0.01430
AlY 0.06192 0.93808 0.36673 0.39600 0.01170
FeY 0.06192 0.93808 0.36673 0.00700 0.01170
MnY 0.06192 0.93808 0.36673 0.06900 0.01170
LiY 0.06192 0.93808 0.36673 0.52800 0.01170
AlZ 0.25977 0.29691 0.38791 1.00000 0.00637
SiT 0.19025 0.19215 0.00000 1.00000 0.00511
B 0.89099 0.10901 0.54460 1.00000 0.00750
F(1d) 0.01136 0.02270 0.21190 0.23400 0.01510
O-H(1d) 0.01136 0.02270 0.21190 0.99000 0.01510
O(2d) 0.93050 0.05090 0.51960 0.50000 0.00880
O(3) 0.13478 0.86522 0.48950 1.00000 0.01040
O(4) 0.90781 0.09219 0.92550 1.00000 0.00870
O(5) 0.09217 0.90783 0.90410 1.00000 0.00820
O(6) 0.18640 0.19590 0.22349 1.00000 0.00710
O(7) 0.28537 0.28589 0.91828 1.00000 0.00640
O(8) 0.27004 0.20972 0.55772 1.00000 0.00750
H(3) 0.13210 0.86790 0.62300 1.00000 0.01500

loop_
_cod_related_entry_id
_cod_related_entry_database
_cod_related_entry_code
1 AMCSD 0018413
